data_7114461
loop_
_publ_author_name
'Merceron, Nathalie'
'Baceiredo, Antoine'
'Gornitzka, Heinz'
'Bertrand, Guy'

_publ_section_title
;
 C-Phosphanyl-C-chloroiminium salts as electrophilic carbene synthetic
 equivalents
;
_journal_issue 19
_journal_name_full 'Chemical Communications'
_journal_page_first 2250
_journal_paper_doi 10.1039/b206641f
_journal_year 2002
_chemical_formula_sum 'C17 H36 Cl3 F3 N3 O3 P S'
_chemical_formula_weight 556.87
_chemical_name_systematic
; 
? 
;
_space_group_IT_number 43
_symmetry_cell_setting orthorhombic
_symmetry_space_group_name_Hall 'F 2 -2d'
_symmetry_space_group_name_H-M 'F d d 2'
_atom_sites_solution_hydrogens geom
_atom_sites_solution_primary direct
_atom_sites_solution_secondary difmap
_audit_creation_method SHELXL-97
_cell_angle_alpha 90.00
_cell_angle_beta 90.00
_cell_angle_gamma 90.00
_cell_formula_units_Z 16
_cell_length_a 22.8346(14)
_cell_length_b 58.461(3)
_cell_length_c 8.0890(5)
_cell_measurement_reflns_used 6574
_cell_measurement_temperature 193(2)
_cell_measurement_theta_max 29.097
_cell_measurement_theta_min 2.263
_cell_volume 10798.3(11)
_computing_cell_refinement 'Bruker SMART'
_computing_data_collection 'Bruker SMART'
_computing_data_reduction 'Bruker SHELXTL'
_computing_molecular_graphics 'Bruker SHELXTL'
_computing_publication_material 'Bruker SHELXTL'
_computing_structure_refinement 'SHELXL-97 (Sheldrick, 1997)'
_computing_structure_solution 'SHELXS-97 (Sheldrick, 1990)'
_diffrn_ambient_temperature 193(2)
_diffrn_measured_fraction_theta_full 1.000
_diffrn_measured_fraction_theta_max 1.000
_diffrn_measurement_device_type 'CCD area detector'
_diffrn_measurement_method 'phi and omega scans'
_diffrn_radiation_monochromator graphite
_diffrn_radiation_source 'fine-focus sealed tube'
_diffrn_radiation_type MoK\a
_diffrn_radiation_wavelength 0.71073
_diffrn_reflns_av_R_equivalents 0.0512
_diffrn_reflns_av_sigmaI/netI 0.0309
_diffrn_reflns_limit_h_max 28
_diffrn_reflns_limit_h_min -28
_diffrn_reflns_limit_k_max 72
_diffrn_reflns_limit_k_min -72
_diffrn_reflns_limit_l_max 10
_diffrn_reflns_limit_l_min -10
_diffrn_reflns_number 32802
_diffrn_reflns_theta_full 26.37
_diffrn_reflns_theta_max 26.37
_diffrn_reflns_theta_min 1.39
_exptl_absorpt_coefficient_mu 0.519
_exptl_absorpt_correction_T_max 1.000000
_exptl_absorpt_correction_T_min 0.572921
_exptl_absorpt_correction_type semi-empirical
_exptl_absorpt_process_details 'SADABS (Bruker-AXS)'
_exptl_crystal_colour yellow
_exptl_crystal_density_diffrn 1.370
_exptl_crystal_density_method 'not measured'
_exptl_crystal_description plate
_exptl_crystal_F_000 4672
_exptl_crystal_size_max 0.1
_exptl_crystal_size_mid 0.3
_exptl_crystal_size_min 0.6
_refine_diff_density_max 0.547
_refine_diff_density_min -0.319
_refine_diff_density_rms 0.061
_refine_ls_abs_structure_details 'Flack H D (1983), Acta Cryst. A39, 876-881'
_refine_ls_abs_structure_Flack -0.02(6)
_refine_ls_extinction_method none
_refine_ls_goodness_of_fit_ref 1.014
_refine_ls_hydrogen_treatment mixed
_refine_ls_matrix_type full
_refine_ls_number_parameters 307
_refine_ls_number_reflns 5505
_refine_ls_number_restraints 43
_refine_ls_restrained_S_all 1.012
_refine_ls_R_factor_all 0.0481
_refine_ls_R_factor_gt 0.0399
_refine_ls_shift/su_max 0.001
_refine_ls_shift/su_mean 0.000
_refine_ls_structure_factor_coef Fsqd
_refine_ls_weighting_details 'calc w=1/[\s^2^(Fo^2^)+(0.0700P)^2^+0.0000P] where P=(Fo^2^+2Fc^2^)/3'
_refine_ls_weighting_scheme calc
_refine_ls_wR_factor_gt 0.0960
_refine_ls_wR_factor_ref 0.1000
_reflns_number_gt 4806
_reflns_number_total 5505
_reflns_threshold_expression >2sigma(I)
_cod_data_source_file b206641f.txt
_cod_data_source_block 1a
_cod_depositor_comments
;
The following automatic conversions were performed:

'_symmetry_cell_setting' value 'Orthorhombic' changed to
'orthorhombic' according to
/usr/data/users/saulius/automatic-downloads/retrospective/RSC/lib/dictionaries/cif_core.dic
dictionary named 'cif_core.dic' version 2.4.2 from 2011-04-26.

Automatic conversion script
Id: cif_fix_values 2281 2013-09-26 08:29:07Z andrius 
;
_cod_original_sg_symbol_H-M Fdd2
_cod_database_code 7114461

loop_
_symmetry_equiv_pos_as_xyz
'x, y, z'
'-x, -y, z'
'x+1/4, -y+1/4, z+1/4'
'-x+1/4, y+1/4, z+1/4'
'x, y+1/2, z+1/2'
'-x, -y+1/2, z+1/2'
'x+1/4, -y+3/4, z+3/4'
'-x+1/4, y+3/4, z+3/4'
'x+1/2, y, z+1/2'
'-x+1/2, -y, z+1/2'
'x+3/4, -y+1/4, z+3/4'
'-x+3/4, y+1/4, z+3/4'
'x+1/2, y+1/2, z'
'-x+1/2, -y+1/2, z'
'x+3/4, -y+3/4, z+1/4'
'-x+3/4, y+3/4, z+1/4'

loop_
_atom_site_label
_atom_site_type_symbol
_atom_site_fract_x
_atom_site_fract_y
_atom_site_fract_z
_atom_site_U_iso_or_equiv
_atom_site_adp_type
_atom_site_occupancy
_atom_site_symmetry_multiplicity
_atom_site_calc_flag
_atom_site_refinement_flags
_atom_site_disorder_assembly
_atom_site_disorder_group
C1 C 0.93826(11) 0.19788(4) 1.0538(3) 0.0282(5) Uani 1 1 d . . .
Cl1 Cl 0.99986(3) 0.182457(10) 1.00458(9) 0.03712(16) Uani 1 1 d . . .
N1 N 0.94656(10) 0.21874(3) 1.0991(3) 0.0321(5) Uani 1 1 d . . .
C2 C 0.89854(13) 0.23256(4) 1.1703(4) 0.0411(7) Uani 1 1 d . . .
H2A H 0.8641 0.2228 1.1875 0.062 Uiso 1 1 calc R . .
H2B H 0.8886 0.2450 1.0942 0.062 Uiso 1 1 calc R . .
H2C H 0.9111 0.2390 1.2764 0.062 Uiso 1 1 calc R . .
C3 C 1.00398(13) 0.23055(4) 1.0890(4) 0.0410(7) Uani 1 1 d . . .
H3A H 1.0313 0.2236 1.1678 0.061 Uiso 1 1 calc R . .
H3B H 0.9989 0.2468 1.1157 0.061 Uiso 1 1 calc R . .
H3C H 1.0197 0.2291 0.9767 0.061 Uiso 1 1 calc R . .
P1 P 0.86481(3) 0.182987(10) 1.06215(8) 0.02670(15) Uani 1 1 d . . .
N2 N 0.88066(8) 0.15536(3) 1.0306(3) 0.0272(4) Uani 1 1 d . . .
C4 C 0.87239(12) 0.13948(4) 1.1734(4) 0.0337(6) Uani 1 1 d . . .
H4 H 0.8746 0.1236 1.1277 0.040 Uiso 1 1 calc R . .
C5 C 0.81295(13) 0.14162(5) 1.2556(4) 0.0436(7) Uani 1 1 d . . .
H5A H 0.8095 0.1567 1.3076 0.065 Uiso 1 1 calc R . .
H5B H 0.8088 0.1297 1.3399 0.065 Uiso 1 1 calc R . .
H5C H 0.7821 0.1398 1.1723 0.065 Uiso 1 1 calc R . .
C6 C 0.92233(13) 0.14168(5) 1.2986(4) 0.0462(7) Uani 1 1 d . . .
H6A H 0.9598 0.1387 1.2435 0.069 Uiso 1 1 calc R . .
H6B H 0.9166 0.1306 1.3880 0.069 Uiso 1 1 calc R . .
H6C H 0.9226 0.1572 1.3446 0.069 Uiso 1 1 calc R . .
C7 C 0.89672(11) 0.14487(4) 0.8694(3) 0.0299(5) Uani 1 1 d . . .
H7 H 0.9059 0.1576 0.7906 0.036 Uiso 1 1 calc R . .
C8 C 0.95071(12) 0.12935(5) 0.8794(4) 0.0409(7) Uani 1 1 d . . .
H8A H 0.9835 0.1379 0.9275 0.061 Uiso 1 1 calc R . .
H8B H 0.9613 0.1241 0.7682 0.061 Uiso 1 1 calc R . .
H8C H 0.9419 0.1161 0.9491 0.061 Uiso 1 1 calc R . .
C9 C 0.84512(12) 0.13129(5) 0.7978(4) 0.0426(7) Uani 1 1 d . . .
H9A H 0.8368 0.1181 0.8690 0.064 Uiso 1 1 calc R . .
H9B H 0.8551 0.1259 0.6865 0.064 Uiso 1 1 calc R . .
H9C H 0.8105 0.1411 0.7923 0.064 Uiso 1 1 calc R . .
N3 N 0.83748(8) 0.19543(3) 0.8916(3) 0.0304(5) Uani 1 1 d DU A .
C10 C 0.77291(11) 0.20082(5) 0.8915(4) 0.0428(7) Uani 1 1 d DU . .
H10A H 0.7640 0.2043 0.7731 0.051 Uiso 0.40(4) 1 calc PR A 1
H10B H 0.7638 0.2098 0.7895 0.051 Uiso 0.60(4) 1 calc PR A 2
C11 C 0.7332(10) 0.1810(3) 0.932(4) 0.048(5) Uani 0.40(4) 1 d PDU A 1
H11A H 0.7469 0.1673 0.8744 0.072 Uiso 0.40(4) 1 calc PR A 1
H11B H 0.6932 0.1845 0.8970 0.072 Uiso 0.40(4) 1 calc PR A 1
H11C H 0.7337 0.1782 1.0518 0.072 Uiso 0.40(4) 1 calc PR A 1
C12 C 0.7564(7) 0.2223(3) 0.982(4) 0.064(6) Uani 0.40(4) 1 d PDU A 1
H12A H 0.7820 0.2348 0.9461 0.096 Uiso 0.40(4) 1 calc PR A 1
H12B H 0.7608 0.2199 1.1009 0.096 Uiso 0.40(4) 1 calc PR A 1
H12C H 0.7156 0.2262 0.9568 0.096 Uiso 0.40(4) 1 calc PR A 1
C11' C 0.7370(6) 0.1791(2) 0.888(3) 0.046(3) Uani 0.60(4) 1 d PDU A 2
H11D H 0.7490 0.1697 0.7943 0.069 Uiso 0.60(4) 1 calc PR A 2
H11E H 0.6954 0.1830 0.8779 0.069 Uiso 0.60(4) 1 calc PR A 2
H11F H 0.7433 0.1706 0.9913 0.069 Uiso 0.60(4) 1 calc PR A 2
C12' C 0.7558(5) 0.2153(3) 1.043(2) 0.066(3) Uani 0.60(4) 1 d PDU A 2
H12D H 0.7785 0.2295 1.0434 0.099 Uiso 0.60(4) 1 calc PR A 2
H12E H 0.7640 0.2066 1.1442 0.099 Uiso 0.60(4) 1 calc PR A 2
H12F H 0.7139 0.2189 1.0379 0.099 Uiso 0.60(4) 1 calc PR A 2
C13 C 0.87037(11) 0.20160(4) 0.7401(3) 0.0319(5) Uani 1 1 d D . .
H13 H 0.9114 0.1960 0.7556 0.038 Uiso 1 1 calc R A .
C14 C 0.84637(14) 0.18995(5) 0.5840(4) 0.0431(7) Uani 1 1 d D A .
H14A H 0.8394 0.1737 0.6068 0.065 Uiso 1 1 calc R . .
H14B H 0.8749 0.1914 0.4942 0.065 Uiso 1 1 calc R . .
H14C H 0.8095 0.1973 0.5516 0.065 Uiso 1 1 calc R . .
C15 C 0.87377(14) 0.22760(5) 0.7146(4) 0.0458(7) Uani 1 1 d D A .
H15A H 0.8343 0.2337 0.6979 0.069 Uiso 1 1 calc R . .
H15B H 0.8979 0.2309 0.6173 0.069 Uiso 1 1 calc R . .
H15C H 0.8914 0.2347 0.8124 0.069 Uiso 1 1 calc R . .
S1 S 0.04156(3) 0.206523(11) 0.51962(9) 0.03654(16) Uani 1 1 d . . .
O1 O 0.09046(10) 0.21492(4) 0.4258(4) 0.0577(6) Uani 1 1 d . . .
O2 O -0.01403(9) 0.20809(4) 0.4360(3) 0.0488(5) Uani 1 1 d . . .
O3 O 0.04111(12) 0.21341(4) 0.6890(3) 0.0578(6) Uani 1 1 d . . .
C16 C 0.05383(12) 0.17567(5) 0.5294(4) 0.0400(6) Uani 1 1 d . . .
F1 F 0.00857(9) 0.16507(3) 0.6016(3) 0.0595(5) Uani 1 1 d . . .
F2 F 0.10184(10) 0.17053(3) 0.6152(3) 0.0684(6) Uani 1 1 d . . .
F3 F 0.06059(10) 0.16666(3) 0.3809(3) 0.0606(5) Uani 1 1 d . . .
C17 C 0.6479(2) 0.20546(9) 0.4848(9) 0.1010(18) Uani 1 1 d U . .
H17A H 0.6304 0.2068 0.5964 0.121 Uiso 1 1 calc R . .
H17B H 0.6160 0.2072 0.4030 0.121 Uiso 1 1 calc R . .
Cl2 Cl 0.69822(5) 0.227595(18) 0.45695(18) 0.0823(3) Uani 1 1 d U . .
Cl3 Cl 0.67774(7) 0.17879(2) 0.4645(2) 0.1169(6) Uani 1 1 d U . .

loop_
_atom_site_aniso_label
_atom_site_aniso_U_11
_atom_site_aniso_U_22
_atom_site_aniso_U_33
_atom_site_aniso_U_23
_atom_site_aniso_U_13
_atom_site_aniso_U_12
C1 0.0292(12) 0.0296(11) 0.0257(13) 0.0024(10) -0.0028(10) -0.0034(9)
Cl1 0.0266(3) 0.0375(3) 0.0472(4) 0.0001(3) -0.0001(3) -0.0040(2)
N1 0.0384(12) 0.0286(10) 0.0295(12) 0.0023(8) -0.0053(9) -0.0088(9)
C2 0.0496(17) 0.0286(12) 0.0451(18) -0.0062(12) 0.0024(14) -0.0003(11)
C3 0.0455(16) 0.0330(12) 0.0443(17) 0.0004(12) -0.0043(13) -0.0181(11)
P1 0.0250(3) 0.0258(3) 0.0292(3) -0.0014(2) 0.0015(3) -0.0017(2)
N2 0.0251(10) 0.0249(9) 0.0316(12) -0.0002(8) -0.0014(9) -0.0019(7)
C4 0.0370(14) 0.0279(12) 0.0362(15) 0.0034(10) 0.0023(11) -0.0048(10)
C5 0.0383(15) 0.0441(14) 0.0483(18) 0.0040(13) 0.0108(14) -0.0104(12)
C6 0.0418(16) 0.0551(16) 0.0416(18) 0.0138(14) -0.0056(14) 0.0023(13)
C7 0.0285(13) 0.0295(11) 0.0318(13) -0.0013(10) 0.0006(11) 0.0019(10)
C8 0.0339(15) 0.0336(13) 0.0552(19) -0.0016(12) 0.0033(13) 0.0065(11)
C9 0.0369(14) 0.0402(13) 0.0506(19) -0.0136(13) -0.0044(13) -0.0041(11)
N3 0.0203(10) 0.0334(10) 0.0375(12) 0.0021(9) -0.0012(9) 0.0043(8)
C10 0.0219(13) 0.0504(15) 0.0562(19) 0.0034(14) -0.0015(13) 0.0106(11)
C11 0.027(6) 0.054(6) 0.063(13) -0.016(6) 0.017(6) 0.003(4)
C12 0.033(5) 0.042(6) 0.117(14) -0.015(7) -0.012(7) 0.028(5)
C11' 0.012(3) 0.065(5) 0.062(9) -0.010(4) 0.004(4) 0.005(3)
C12' 0.043(4) 0.051(5) 0.104(8) -0.012(5) 0.002(5) 0.024(4)
C13 0.0270(12) 0.0365(12) 0.0324(14) 0.0051(11) -0.0029(11) 0.0010(10)
C14 0.0419(15) 0.0528(16) 0.0345(16) 0.0014(13) -0.0073(13) -0.0008(12)
C15 0.0493(17) 0.0387(14) 0.0492(19) 0.0101(13) 0.0009(15) 0.0019(12)
S1 0.0387(3) 0.0324(3) 0.0386(4) 0.0038(3) -0.0031(3) -0.0004(3)
O1 0.0438(13) 0.0525(12) 0.0768(18) 0.0159(12) 0.0006(12) -0.0126(10)
O2 0.0357(11) 0.0587(12) 0.0519(13) 0.0093(10) -0.0024(10) 0.0059(9)
O3 0.0904(18) 0.0411(11) 0.0420(13) -0.0009(10) -0.0091(13) 0.0017(11)
C16 0.0389(16) 0.0349(12) 0.0461(18) 0.0037(12) -0.0034(14) -0.0012(10)
F1 0.0709(13) 0.0434(9) 0.0641(13) 0.0041(9) 0.0146(11) -0.0150(9)
F2 0.0654(13) 0.0561(11) 0.0836(16) 0.0095(11) -0.0258(12) 0.0167(9)
F3 0.0790(14) 0.0499(10) 0.0530(12) -0.0122(9) 0.0062(10) 0.0096(9)
C17 0.051(2) 0.112(4) 0.141(5) 0.013(4) -0.014(3) -0.008(2)
Cl2 0.0831(7) 0.0610(5) 0.1027(9) -0.0219(6) -0.0032(7) 0.0042(5)
Cl3 0.1314(12) 0.0630(6) 0.1564(15) 0.0206(7) -0.0824(11) -0.0113(7)

loop_
_atom_type_symbol
_atom_type_description
_atom_type_scat_dispersion_real
_atom_type_scat_dispersion_imag
_atom_type_scat_source
C C 0.0033 0.0016 'International Tables Vol C Tables 4.2.6.8 and 6.1.1.4'
H H 0.0000 0.0000 'International Tables Vol C Tables 4.2.6.8 and 6.1.1.4'
N N 0.0061 0.0033 'International Tables Vol C Tables 4.2.6.8 and 6.1.1.4'
O O 0.0106 0.0060 'International Tables Vol C Tables 4.2.6.8 and 6.1.1.4'
F F 0.0171 0.0103 'International Tables Vol C Tables 4.2.6.8 and 6.1.1.4'
P P 0.1023 0.0942 'International Tables Vol C Tables 4.2.6.8 and 6.1.1.4'
S S 0.1246 0.1234 'International Tables Vol C Tables 4.2.6.8 and 6.1.1.4'
Cl Cl 0.1484 0.1585 'International Tables Vol C Tables 4.2.6.8 and 6.1.1.4'

loop_
_geom_angle_atom_site_label_1
_geom_angle_atom_site_label_2
_geom_angle_atom_site_label_3
_geom_angle
N1 C1 Cl1 116.28(19)
N1 C1 P1 123.8(2)
Cl1 C1 P1 119.52(13)
C1 N1 C2 121.3(2)
C1 N1 C3 123.7(2)
C2 N1 C3 115.0(2)
N2 P1 N3 111.89(11)
N2 P1 C1 104.30(10)
N3 P1 C1 95.78(10)
C7 N2 C4 116.95(18)
C7 N2 P1 125.78(17)
C4 N2 P1 117.00(17)
N2 C4 C5 113.6(2)
N2 C4 C6 111.4(2)
C5 C4 C6 111.7(2)
N2 C7 C8 113.3(2)
N2 C7 C9 110.8(2)
C8 C7 C9 109.4(2)
C13 N3 C10 116.4(2)
C13 N3 P1 126.60(16)
C10 N3 P1 117.05(19)
C12 C10 N3 114.8(6)
C12 C10 C11 112.7(10)
N3 C10 C11 115.3(11)
C12 C10 C11' 125.0(10)
N3 C10 C11' 110.8(6)
C11 C10 C11' 14.5(14)
C12 C10 C12' 24.5(8)
N3 C10 C12' 111.2(5)
C11 C10 C12' 95.4(10)
C11' C10 C12' 109.6(7)
N3 C13 C14 113.0(2)
N3 C13 C15 112.2(2)
C14 C13 C15 110.3(2)
O3 S1 O1 114.58(16)
O3 S1 O2 115.22(16)
O1 S1 O2 114.51(15)
O3 S1 C16 103.76(14)
O1 S1 C16 103.94(14)
O2 S1 C16 102.60(13)
F3 C16 F2 106.7(2)
F3 C16 F1 107.6(2)
F2 C16 F1 107.7(3)
F3 C16 S1 111.8(2)
F2 C16 S1 111.81(19)
F1 C16 S1 110.9(2)
Cl3 C17 Cl2 113.7(3)

loop_
_geom_bond_atom_site_label_1
_geom_bond_atom_site_label_2
_geom_bond_distance
C1 N1 1.287(3)
C1 Cl1 1.718(3)
C1 P1 1.891(2)
N1 C2 1.479(4)
N1 C3 1.484(3)
P1 N2 1.6745(19)
P1 N3 1.680(2)
N2 C7 1.487(3)
N2 C4 1.494(3)
C4 C5 1.516(4)
C4 C6 1.531(4)
C7 C8 1.533(4)
C7 C9 1.534(4)
N3 C13 1.482(3)
N3 C10 1.508(3)
C10 C12 1.500(10)
C10 C11 1.509(12)
C10 C11' 1.510(8)
C10 C12' 1.539(9)
C13 C14 1.536(4)
C13 C15 1.536(3)
S1 O3 1.428(2)
S1 O1 1.437(2)
S1 O2 1.441(2)
S1 C16 1.827(3)
C16 F3 1.320(4)
C16 F2 1.332(3)
C16 F1 1.339(3)
C17 Cl3 1.709(5)
C17 Cl2 1.745(5)
